data_4333677
loop_
_publ_author_name
'Fabrice Pointillart'
'Boris Le Guennic'
'Olivier Maury'
'St\'ephane Golhen'
'Olivier Cador'
'Lahc\`ene Ouahab'

_publ_section_title
;
 Lanthanide Dinuclear Complexes Involving
 Tetrathiafulvalene-3-pyridine-N-oxide Ligand: Semiconductor Radical Salt,
 Magnetic, and Photophysical Studies
;
_journal_name_full 'Inorganic Chemistry'
_journal_page_first 1398
_journal_page_last 1408
_journal_paper_doi 10.1021/ic302095h
_journal_volume 52
_journal_year 2013
_chemical_formula_sum 'C70 H38 Eu2 F18 N2 O14 S14'
_chemical_formula_weight 2224.0
_chemical_name_systematic
;
 ?
;
_space_group_IT_number 14
_symmetry_cell_setting monoclinic
_symmetry_space_group_name_Hall '-P 2yn'
_symmetry_space_group_name_H-M 'P 1 21/n 1'
_atom_sites_solution_hydrogens geom
_atom_sites_solution_primary direct
_atom_sites_solution_secondary difmap
_audit_creation_method SHELXL-97
_cell_angle_alpha 90.00
_cell_angle_beta 103.876(5)
_cell_angle_gamma 90.00
_cell_formula_units_Z 2
_cell_length_a 14.3160(2)
_cell_length_b 18.2710(5)
_cell_length_c 18.9730(5)
_cell_measurement_reflns_used 19092
_cell_measurement_temperature 293(2)
_cell_measurement_theta_max 27.485
_cell_measurement_theta_min 0.998
_cell_volume 4817.9(2)
_computing_structure_refinement 'SHELXL-97 (Sheldrick, 1997)'
_diffrn_ambient_temperature 293(2)
_diffrn_measured_fraction_theta_full 0.984
_diffrn_measured_fraction_theta_max 0.984
_diffrn_radiation_monochromator graphite
_diffrn_radiation_source 'fine-focus sealed tube'
_diffrn_radiation_type MoK\a
_diffrn_radiation_wavelength 0.71073
_diffrn_reflns_av_R_equivalents 0.0480
_diffrn_reflns_av_sigmaI/netI 0.0432
_diffrn_reflns_limit_h_max 18
_diffrn_reflns_limit_h_min -18
_diffrn_reflns_limit_k_max 23
_diffrn_reflns_limit_k_min -23
_diffrn_reflns_limit_l_max 24
_diffrn_reflns_limit_l_min -24
_diffrn_reflns_number 36038
_diffrn_reflns_theta_full 27.36
_diffrn_reflns_theta_max 27.36
_diffrn_reflns_theta_min 1.84
_exptl_absorpt_coefficient_mu 1.681
_exptl_absorpt_correction_type none
_exptl_crystal_colour red
_exptl_crystal_density_diffrn 1.534
_exptl_crystal_description prism
_exptl_crystal_F_000 2192
_exptl_crystal_size_max 0.18
_exptl_crystal_size_mid 0.14
_exptl_crystal_size_min 0.08
_refine_diff_density_max 1.180
_refine_diff_density_min -0.876
_refine_diff_density_rms 0.123
_refine_ls_extinction_method none
_refine_ls_goodness_of_fit_ref 1.087
_refine_ls_hydrogen_treatment constr
_refine_ls_matrix_type full
_refine_ls_number_parameters 605
_refine_ls_number_reflns 10727
_refine_ls_number_restraints 0
_refine_ls_restrained_S_all 1.087
_refine_ls_R_factor_all 0.1040
_refine_ls_R_factor_gt 0.0620
_refine_ls_shift/su_max 0.002
_refine_ls_shift/su_mean 0.000
_refine_ls_structure_factor_coef Fsqd
_refine_ls_weighting_details 'calc w=1/[\s^2^(Fo^2^)+(0.1136P)^2^+3.8188P] where P=(Fo^2^+2Fc^2^)/3'
_refine_ls_weighting_scheme calc
_refine_ls_wR_factor_gt 0.1674
_refine_ls_wR_factor_ref 0.2075
_reflns_number_gt 6816
_reflns_number_total 10727
_reflns_threshold_expression >2sigma(I)
_cod_data_source_file ic302095h_si_002_3.cif
_cod_data_source_block import-fpr343
_cod_original_cell_volume 4817.7(2)
_cod_database_code 4333677

loop_
_symmetry_equiv_pos_as_xyz
'x, y, z'
'-x+1/2, y+1/2, -z+1/2'
'-x, -y, -z'
'x-1/2, -y-1/2, z-1/2'

loop_
_atom_site_label
_atom_site_type_symbol
_atom_site_fract_x
_atom_site_fract_y
_atom_site_fract_z
_atom_site_U_iso_or_equiv
_atom_site_adp_type
_atom_site_occupancy
_atom_site_symmetry_multiplicity
_atom_site_calc_flag
_atom_site_refinement_flags
_atom_site_disorder_assembly
_atom_site_disorder_group
Eu1 Eu 0.97267(2) 0.467376(17) 0.598884(16) 0.06035(15) Uani 1 1 d . . .
S4 S 0.51619(19) 0.39384(18) 0.29018(17) 0.1225(10) Uani 1 1 d . . .
S2 S 0.23748(19) 0.49977(19) 0.27743(18) 0.1150(8) Uani 1 1 d . . .
S1 S 0.2976(2) 0.38189(18) 0.19287(19) 0.1300(11) Uani 1 1 d . . .
S3 S 0.4562(2) 0.5105(2) 0.3781(2) 0.1274(11) Uani 1 1 d . . .
O1 O 0.9384(3) 0.4523(2) 0.4670(2) 0.0641(10) Uani 1 1 d . . .
S6 S 1.0587(3) 0.3816(2) 0.85654(18) 0.1464(13) Uani 1 1 d . . .
O5 O 0.8301(3) 0.3972(3) 0.5791(3) 0.0749(12) Uani 1 1 d . . .
S5 S 1.1014(3) 0.6412(3) 0.8051(2) 0.1607(15) Uani 1 1 d . . .
O3 O 0.8450(4) 0.5533(3) 0.5539(3) 0.0747(12) Uani 1 1 d . . .
O2 O 0.9963(4) 0.5704(3) 0.6755(3) 0.0734(12) Uani 1 1 d . . .
N1 N 0.8655(4) 0.4093(3) 0.4325(3) 0.0676(13) Uani 1 1 d . . .
O4 O 0.9621(4) 0.4172(3) 0.7111(3) 0.0780(13) Uani 1 1 d . . .
O7 O 1.0211(4) 0.3453(3) 0.5808(3) 0.0887(15) Uani 1 1 d . . .
O6 O 1.1338(4) 0.4542(3) 0.6629(3) 0.0846(14) Uani 1 1 d . . .
C2 C 0.1535(7) 0.4612(6) 0.2108(6) 0.111(3) Uani 1 1 d . . .
H2 H 0.0901 0.4773 0.2014 0.133 Uiso 1 1 calc R . .
C18 C 0.8258(6) 0.6163(4) 0.5738(4) 0.0761(18) Uani 1 1 d . . .
C26 C 0.8041(6) 0.3468(5) 0.6170(5) 0.082(2) Uani 1 1 d . . .
C24 C 0.9231(6) 0.3620(4) 0.7314(4) 0.0770(19) Uani 1 1 d . . .
C16 C 0.9575(6) 0.6308(5) 0.6826(4) 0.0794(19) Uani 1 1 d . . .
C25 C 0.8434(7) 0.3250(5) 0.6862(4) 0.088(2) Uani 1 1 d . . .
H25 H 0.8175 0.2847 0.7046 0.105 Uiso 1 1 calc R . .
C11 C 0.7768(5) 0.4367(4) 0.4160(4) 0.0703(16) Uani 1 1 d . . .
H11 H 0.7663 0.4845 0.4291 0.084 Uiso 1 1 calc R . .
C23 C 0.9604(6) 0.3384(5) 0.8069(5) 0.089(2) Uani 1 1 d . . .
F4 F 0.6487(5) 0.3479(4) 0.5373(5) 0.152(3) Uani 1 1 d . . .
C34 C 1.0838(7) 0.3035(5) 0.6207(5) 0.092(2) Uani 1 1 d . A .
C7 C 0.6993(6) 0.3942(4) 0.3791(4) 0.0783(19) Uani 1 1 d . . .
C20 C 1.0573(11) 0.3277(9) 0.9271(7) 0.137(4) Uani 1 1 d . . .
H20 H 1.1045 0.3318 0.9702 0.165 Uiso 1 1 calc R . .
F6 F 0.6762(5) 0.2623(5) 0.6106(5) 0.171(3) Uani 1 1 d . . .
C19 C 0.7380(7) 0.6508(5) 0.5254(6) 0.099(3) Uani 1 1 d . . .
C27 C 0.7158(8) 0.3064(6) 0.5749(6) 0.096(3) Uani 1 1 d . . .
C10 C 0.8854(6) 0.3406(4) 0.4150(5) 0.083(2) Uani 1 1 d . . .
H10 H 0.9477 0.3222 0.4282 0.099 Uiso 1 1 calc R . .
C4 C 0.4199(7) 0.4480(5) 0.3044(6) 0.103(3) Uani 1 1 d . . .
C22 C 0.9133(8) 0.2781(5) 0.8456(4) 0.105(3) Uani 1 1 d . . .
H22 H 0.8580 0.2504 0.8288 0.126 Uiso 1 1 calc R . .
C17 C 0.8757(6) 0.6573(4) 0.6327(5) 0.086(2) Uani 1 1 d . . .
H17 H 0.8539 0.7042 0.6393 0.103 Uiso 1 1 calc R . .
C32 C 1.1827(6) 0.3996(6) 0.6916(5) 0.094(2) Uani 1 1 d . A .
C6 C 0.6012(6) 0.4252(5) 0.3650(5) 0.084(2) Uani 1 1 d . . .
C31 C 1.2727(8) 0.4193(8) 0.7493(7) 0.120(4) Uani 1 1 d . . .
C14 C 0.9607(7) 0.7496(5) 0.7675(5) 0.100(3) Uani 1 1 d . . .
H14 H 0.9068 0.7765 0.7448 0.120 Uiso 1 1 calc R . .
F5 F 0.7383(6) 0.2640(5) 0.5254(6) 0.185(4) Uani 1 1 d . . .
F3 F 0.7267(7) 0.7191(4) 0.5303(5) 0.180(4) Uani 1 1 d . . .
C9 C 0.8096(8) 0.2984(5) 0.3765(5) 0.101(3) Uani 1 1 d . . .
H9 H 0.8211 0.2513 0.3620 0.121 Uiso 1 1 calc R . .
C15 C 1.0042(6) 0.6746(5) 0.7472(5) 0.092(2) Uani 1 1 d . . .
C3 C 0.3302(7) 0.4429(5) 0.2653(6) 0.097(3) Uani 1 1 d . . .
C8 C 0.7146(7) 0.3269(5) 0.3593(5) 0.092(2) Uani 1 1 d . . .
H8 H 0.6636 0.2983 0.3343 0.111 Uiso 1 1 calc R . .
C33 C 1.1620(7) 0.3255(6) 0.6759(6) 0.102(3) Uani 1 1 d . . .
H33 H 1.2014 0.2900 0.7030 0.122 Uiso 1 1 calc R A .
C12 C 1.1085(13) 0.7059(12) 0.8609(9) 0.176(7) Uani 1 1 d . . .
H12 H 1.1541 0.7075 0.9051 0.212 Uiso 1 1 calc R . .
C13 C 1.0384(13) 0.7620(11) 0.8374(10) 0.180(7) Uani 1 1 d . . .
H13 H 1.0400 0.8049 0.8640 0.216 Uiso 1 1 calc R . .
C5 C 0.5737(7) 0.4789(6) 0.4041(6) 0.108(3) Uani 1 1 d . . .
H5 H 0.6167 0.4986 0.4443 0.130 Uiso 1 1 calc R . .
F2 F 0.6602(6) 0.6210(7) 0.5372(6) 0.197(4) Uani 1 1 d . . .
C1 C 0.1783(7) 0.4066(7) 0.1710(6) 0.115(3) Uani 1 1 d . . .
H1 H 0.1335 0.3837 0.1339 0.138 Uiso 1 1 calc R . .
C21 C 0.9867(11) 0.2785(8) 0.9202(7) 0.139(4) Uani 1 1 d . . .
H21 H 0.9820 0.2468 0.9575 0.167 Uiso 1 1 calc R . .
F1 F 0.7255(6) 0.6333(5) 0.4572(4) 0.162(3) Uani 1 1 d . . .
C35 C 1.0684(11) 0.2246(7) 0.6023(8) 0.116(3) Uani 1 1 d . . .
C28A C 0.996(3) 0.1043(17) 0.554(3) 0.176(17) Uani 0.444(14) 1 d P A 1
H28A H 0.9608 0.0662 0.5273 0.212 Uiso 0.444(14) 1 calc PR A 1
C29A C 1.080(8) 0.096(2) 0.610(3) 0.32(5) Uani 0.444(14) 1 d P A 1
H29A H 1.1092 0.0512 0.6236 0.384 Uiso 0.444(14) 1 calc PR A 1
C30A C 1.123(6) 0.174(4) 0.649(4) 0.20(4) Uani 0.444(14) 1 d P A 1
H30A H 1.1714 0.1819 0.6911 0.234 Uiso 0.444(14) 1 calc PR A 1
S7A S 0.9679(10) 0.1947(6) 0.5424(10) 0.168(5) Uani 0.444(14) 1 d P A 1
F9A F 1.240(3) 0.445(5) 0.791(2) 0.41(5) Uani 0.444(14) 1 d P A 1
F7A F 1.3320(13) 0.443(2) 0.7188(17) 0.25(2) Uani 0.444(14) 1 d P A 1
F8A F 1.298(2) 0.3582(17) 0.788(2) 0.30(3) Uani 0.444(14) 1 d P A 1
F8 F 1.078(2) 0.2156(7) 0.5337(13) 0.231(12) Uani 0.556(14) 1 d P A 2
F7 F 1.0006(17) 0.2009(9) 0.6114(16) 0.174(8) Uani 0.556(14) 1 d P A 2
C29 C 1.4236(18) 0.428(2) 0.838(3) 0.22(2) Uani 0.556(14) 1 d P A 2
H29 H 1.4834 0.4129 0.8659 0.270 Uiso 0.556(14) 1 calc PR A 2
C28 C 1.397(3) 0.483(2) 0.844(2) 0.22(2) Uani 0.556(14) 1 d P A 2
H28 H 1.4288 0.5170 0.8781 0.261 Uiso 0.556(14) 1 calc PR A 2
C30 C 1.3554(17) 0.3718(16) 0.7811(16) 0.133(10) Uani 0.556(14) 1 d P A 2
H30 H 1.3660 0.3231 0.7712 0.159 Uiso 0.556(14) 1 calc PR A 2
F9 F 1.136(2) 0.1752(13) 0.6281(18) 0.186(11) Uani 0.556(14) 1 d P A 2
S7 S 1.2917(7) 0.5014(5) 0.7832(6) 0.149(4) Uani 0.556(14) 1 d P A 2

loop_
_atom_site_aniso_label
_atom_site_aniso_U_11
_atom_site_aniso_U_22
_atom_site_aniso_U_33
_atom_site_aniso_U_23
_atom_site_aniso_U_13
_atom_site_aniso_U_12
Eu1 0.0655(2) 0.0574(2) 0.0567(2) 0.00214(13) 0.01167(14) -0.00031(14)
S4 0.0839(14) 0.137(2) 0.131(2) -0.0546(18) -0.0054(14) 0.0135(15)
S2 0.0887(16) 0.123(2) 0.134(2) -0.0239(18) 0.0296(15) 0.0128(15)
S1 0.0940(17) 0.129(2) 0.149(2) -0.0485(19) -0.0070(16) 0.0262(16)
S3 0.0902(17) 0.140(2) 0.153(3) -0.061(2) 0.0313(17) -0.0021(16)
O1 0.065(3) 0.069(3) 0.058(2) -0.0046(19) 0.0118(19) -0.013(2)
S6 0.150(3) 0.173(3) 0.102(2) 0.029(2) 0.0024(19) 0.009(2)
O5 0.073(3) 0.080(3) 0.072(3) 0.010(2) 0.019(2) -0.012(2)
S5 0.144(3) 0.187(4) 0.134(3) -0.064(3) 0.000(2) -0.021(3)
O3 0.075(3) 0.072(3) 0.074(3) -0.007(2) 0.011(2) 0.009(2)
O2 0.077(3) 0.074(3) 0.066(3) -0.005(2) 0.013(2) 0.004(2)
N1 0.080(4) 0.063(3) 0.059(3) -0.007(2) 0.014(3) -0.014(3)
O4 0.084(3) 0.083(3) 0.067(3) 0.009(2) 0.017(2) -0.004(3)
O7 0.101(4) 0.076(3) 0.085(3) -0.001(3) 0.015(3) 0.013(3)
O6 0.069(3) 0.085(3) 0.093(4) 0.017(3) 0.007(3) 0.006(3)
C2 0.069(5) 0.142(9) 0.119(8) 0.021(7) 0.014(5) -0.001(5)
C18 0.078(4) 0.080(5) 0.069(4) 0.004(4) 0.016(3) 0.015(4)
C26 0.079(5) 0.082(5) 0.082(5) 0.006(4) 0.013(4) -0.008(4)
C24 0.080(5) 0.080(5) 0.072(4) 0.015(4) 0.021(4) 0.006(4)
C16 0.082(5) 0.079(5) 0.080(5) -0.004(4) 0.025(4) -0.003(4)
C25 0.103(6) 0.086(5) 0.078(5) 0.008(4) 0.029(4) -0.014(4)
C11 0.069(4) 0.069(4) 0.069(4) -0.004(3) 0.010(3) -0.011(3)
C23 0.093(5) 0.098(6) 0.080(5) 0.018(4) 0.028(4) 0.014(5)
F4 0.104(4) 0.144(6) 0.177(6) 0.033(5) -0.025(4) -0.039(4)
C34 0.101(6) 0.076(5) 0.103(6) 0.010(5) 0.035(5) 0.021(5)
C7 0.077(5) 0.080(5) 0.077(4) -0.011(4) 0.015(4) -0.018(4)
C20 0.133(10) 0.160(12) 0.104(8) 0.042(8) -0.002(7) 0.015(9)
F6 0.138(5) 0.200(7) 0.168(6) 0.058(6) 0.023(5) -0.082(5)
C19 0.091(6) 0.091(6) 0.113(8) -0.007(5) 0.021(5) 0.026(5)
C27 0.104(7) 0.088(6) 0.097(6) 0.005(5) 0.025(5) -0.025(5)
C10 0.081(5) 0.075(5) 0.094(5) -0.007(4) 0.025(4) -0.005(4)
C4 0.081(6) 0.096(6) 0.132(8) -0.031(6) 0.028(5) -0.010(5)
C22 0.140(8) 0.107(7) 0.057(4) 0.036(4) 0.004(5) 0.014(6)
C17 0.098(6) 0.067(4) 0.093(5) -0.018(4) 0.024(4) 0.011(4)
C32 0.083(5) 0.111(7) 0.089(5) 0.031(5) 0.023(4) 0.013(5)
C6 0.070(4) 0.095(6) 0.083(5) -0.010(4) 0.011(4) -0.011(4)
C31 0.082(6) 0.152(11) 0.115(8) 0.050(8) 0.002(6) 0.014(7)
C14 0.105(6) 0.094(6) 0.104(6) -0.060(5) 0.030(5) -0.032(5)
F5 0.146(6) 0.192(8) 0.214(9) -0.099(7) 0.033(6) -0.075(6)
F3 0.190(8) 0.092(4) 0.212(8) -0.003(5) -0.039(6) 0.045(5)
C9 0.117(7) 0.071(5) 0.106(7) -0.019(5) 0.011(5) -0.016(5)
C15 0.088(5) 0.095(6) 0.094(6) -0.038(5) 0.027(4) -0.022(4)
C3 0.082(6) 0.092(6) 0.115(7) -0.013(5) 0.020(5) 0.003(5)
C8 0.086(6) 0.087(6) 0.098(6) -0.013(5) 0.010(4) -0.020(5)
C33 0.095(6) 0.099(7) 0.108(7) 0.032(5) 0.018(5) 0.025(5)
C12 0.142(12) 0.235(19) 0.147(12) -0.104(13) 0.024(10) -0.040(13)
C13 0.163(13) 0.187(16) 0.191(15) -0.124(14) 0.044(12) -0.054(12)
C5 0.075(6) 0.132(9) 0.120(8) -0.031(6) 0.025(5) -0.016(5)
F2 0.093(5) 0.292(12) 0.199(8) 0.066(8) 0.021(5) 0.051(6)
C1 0.094(6) 0.127(8) 0.114(7) -0.023(6) 0.008(5) 0.026(6)
C21 0.155(11) 0.151(11) 0.108(8) 0.047(8) 0.024(8) 0.010(9)
F1 0.160(6) 0.193(7) 0.111(5) 0.006(5) -0.011(4) 0.086(6)
C35 0.127(9) 0.093(7) 0.131(10) 0.019(7) 0.036(8) 0.030(7)
C28A 0.23(4) 0.082(18) 0.24(5) 0.04(2) 0.11(4) 0.00(2)
C29A 0.69(16) 0.10(3) 0.21(5) 0.06(3) 0.19(7) 0.15(6)
C30A 0.27(7) 0.18(6) 0.15(4) 0.12(4) 0.07(4) 0.04(4)
S7A 0.182(11) 0.100(5) 0.204(12) 0.003(7) 0.010(9) 0.009(6)
F9A 0.23(4) 0.84(14) 0.19(3) -0.07(5) 0.10(3) 0.14(6)
F7A 0.083(11) 0.39(4) 0.24(3) 0.19(3) -0.032(14) -0.061(17)
F8A 0.22(3) 0.22(2) 0.33(4) 0.19(3) -0.18(3) -0.07(2)
F8 0.43(4) 0.085(8) 0.23(2) -0.017(11) 0.18(2) 0.010(14)
F7 0.165(16) 0.103(10) 0.26(3) 0.005(13) 0.065(18) -0.012(10)
C29 0.078(15) 0.22(4) 0.33(5) 0.11(4) -0.05(2) 0.012(19)
C28 0.16(3) 0.17(3) 0.26(4) 0.00(3) -0.07(3) 0.06(2)
C30 0.091(14) 0.122(18) 0.15(2) -0.001(15) -0.035(14) 0.031(13)
F9 0.166(16) 0.120(16) 0.26(3) -0.016(16) 0.034(18) 0.074(13)
S7 0.113(5) 0.169(7) 0.141(7) 0.029(5) -0.019(5) -0.007(5)

loop_
_atom_type_symbol
_atom_type_description
_atom_type_scat_dispersion_real
_atom_type_scat_dispersion_imag
_atom_type_scat_source
C C 0.0033 0.0016 'International Tables Vol C Tables 4.2.6.8 and 6.1.1.4'
H H 0.0000 0.0000 'International Tables Vol C Tables 4.2.6.8 and 6.1.1.4'
N N 0.0061 0.0033 'International Tables Vol C Tables 4.2.6.8 and 6.1.1.4'
O O 0.0106 0.0060 'International Tables Vol C Tables 4.2.6.8 and 6.1.1.4'
F F 0.0171 0.0103 'International Tables Vol C Tables 4.2.6.8 and 6.1.1.4'
S S 0.1246 0.1234 'International Tables Vol C Tables 4.2.6.8 and 6.1.1.4'
Eu Eu -0.1578 3.6682 'International Tables Vol C Tables 4.2.6.8 and 6.1.1.4'

loop_
_geom_angle_atom_site_label_1
_geom_angle_atom_site_label_2
_geom_angle_atom_site_label_3
_geom_angle
_geom_angle_site_symmetry_1
_geom_angle_site_symmetry_3
O6 Eu1 O2 77.57(19) . .
O6 Eu1 O4 76.16(19) . .
O2 Eu1 O4 77.50(18) . .
O6 Eu1 O5 136.95(18) . .
O2 Eu1 O5 121.52(18) . .
O4 Eu1 O5 72.07(17) . .
O6 Eu1 O7 72.3(2) . .
O2 Eu1 O7 146.45(18) . .
O4 Eu1 O7 81.34(19) . .
O5 Eu1 O7 74.9(2) . .
O6 Eu1 O3 145.01(19) . .
O2 Eu1 O3 71.42(17) . .
O4 Eu1 O3 111.50(18) . .
O5 Eu1 O3 75.17(19) . .
O7 Eu1 O3 141.43(19) . .
O6 Eu1 O1 116.64(19) . .
O2 Eu1 O1 133.31(16) . .
O4 Eu1 O1 147.09(16) . .
O5 Eu1 O1 79.79(15) . .
O7 Eu1 O1 75.03(17) . .
O3 Eu1 O1 76.24(16) . .
O6 Eu1 O1 76.17(18) . 3_766
O2 Eu1 O1 79.79(16) . 3_766
O4 Eu1 O1 147.28(16) . 3_766
O5 Eu1 O1 140.56(16) . 3_766
O7 Eu1 O1 106.29(18) . 3_766
O3 Eu1 O1 82.69(17) . 3_766
O1 Eu1 O1 63.29(17) . 3_766
O6 Eu1 Eu1 96.95(15) . 3_766
O2 Eu1 Eu1 107.24(12) . 3_766
O4 Eu1 Eu1 170.82(13) . 3_766
O5 Eu1 Eu1 110.62(12) . 3_766
O7 Eu1 Eu1 90.83(14) . 3_766
O3 Eu1 Eu1 77.63(13) . 3_766
O1 Eu1 Eu1 31.81(10) . 3_766
O1 Eu1 Eu1 31.48(10) 3_766 3_766
C6 S4 C4 96.3(5) . .
C2 S2 C3 94.6(5) . .
C1 S1 C3 94.9(5) . .
C5 S3 C4 95.2(5) . .
N1 O1 Eu1 120.4(3) . .
N1 O1 Eu1 122.3(3) . 3_766
Eu1 O1 Eu1 116.71(17) . 3_766
C20 S6 C23 90.1(7) . .
C26 O5 Eu1 131.3(5) . .
C12 S5 C15 94.4(9) . .
C18 O3 Eu1 133.7(5) . .
C16 O2 Eu1 140.0(5) . .
C11 N1 O1 118.7(6) . .
C11 N1 C10 122.7(6) . .
O1 N1 C10 118.6(6) . .
C24 O4 Eu1 135.9(5) . .
C34 O7 Eu1 131.3(6) . .
C32 O6 Eu1 132.6(6) . .
C1 C2 S2 119.7(8) . .
O3 C18 C17 128.6(7) . .
O3 C18 C19 114.1(7) . .
C17 C18 C19 117.2(7) . .
O5 C26 C25 130.3(8) . .
O5 C26 C27 111.9(7) . .
C25 C26 C27 117.8(8) . .
O4 C24 C25 123.2(7) . .
O4 C24 C23 116.7(8) . .
C25 C24 C23 120.0(7) . .
O2 C16 C17 123.4(7) . .
O2 C16 C15 116.0(8) . .
C17 C16 C15 120.6(8) . .
C26 C25 C24 122.0(7) . .
N1 C11 C7 120.5(7) . .
C24 C23 C22 124.6(8) . .
C24 C23 S6 117.8(6) . .
C22 C23 S6 117.6(6) . .
O7 C34 C33 126.6(9) . .
O7 C34 C35 113.3(10) . .
C33 C34 C35 120.1(9) . .
C8 C7 C11 119.7(8) . .
C8 C7 C6 121.4(7) . .
C11 C7 C6 118.9(7) . .
C21 C20 S6 118.3(10) . .
F3 C19 F1 108.9(10) . .
F3 C19 F2 105.6(9) . .
F1 C19 F2 98.5(10) . .
F3 C19 C18 118.1(9) . .
F1 C19 C18 113.5(7) . .
F2 C19 C18 110.1(9) . .
F6 C27 F4 107.3(9) . .
F6 C27 F5 103.0(9) . .
F4 C27 F5 103.2(10) . .
F6 C27 C26 116.7(9) . .
F4 C27 C26 114.8(8) . .
F5 C27 C26 110.3(9) . .
N1 C10 C9 117.6(8) . .
C3 C4 S4 124.2(8) . .
C3 C4 S3 123.1(8) . .
S4 C4 S3 112.7(6) . .
C21 C22 C23 98.7(9) . .
C18 C17 C16 122.7(7) . .
O6 C32 C33 127.1(9) . .
O6 C32 C31 114.1(10) . .
C33 C32 C31 118.8(9) . .
C5 C6 C7 124.9(8) . .
C5 C6 S4 116.9(7) . .
C7 C6 S4 118.1(6) . .
F9A C31 F7A 130(5) . .
F9A C31 F8A 94(5) . .
F7A C31 F8A 116(3) . .
F9A C31 C30 113(3) . .
F7A C31 C30 79.9(18) . .
F8A C31 C30 36.7(19) . .
F9A C31 C32 101(3) . .
F7A C31 C32 108.1(16) . .
F8A C31 C32 106.0(14) . .
C30 C31 C32 127.9(16) . .
F9A C31 S7 52(5) . .
F7A C31 S7 78(2) . .
F8A C31 S7 123.3(19) . .
C30 C31 S7 109.7(13) . .
C32 C31 S7 122.3(8) . .
C13 C14 C15 95.3(10) . .
C10 C9 C8 120.1(8) . .
C16 C15 C14 122.7(8) . .
C16 C15 S5 119.2(7) . .
C14 C15 S5 117.9(6) . .
C4 C3 S1 121.9(8) . .
C4 C3 S2 123.4(8) . .
S1 C3 S2 114.6(6) . .
C7 C8 C9 119.5(8) . .
C34 C33 C32 121.8(8) . .
C13 C12 S5 113.7(12) . .
C12 C13 C14 118.4(12) . .
C6 C5 S3 118.6(8) . .
C2 C1 S1 116.0(9) . .
C20 C21 C22 115.1(11) . .
F7 C35 F9 105(2) . .
F7 C35 F8 113(2) . .
F9 C35 F8 92.2(19) . .
F7 C35 C30A 91(4) . .
F9 C35 C30A 20(3) . .
F8 C35 C30A 111(3) . .
F7 C35 C34 115.3(15) . .
F9 C35 C34 121.1(18) . .
F8 C35 C34 107.5(12) . .
C30A C35 C34 118(4) . .
F7 C35 S7A 49.3(16) . .
F9 C35 S7A 117.1(16) . .
F8 C35 S7A 65.1(14) . .
C30A C35 S7A 118(4) . .
C34 C35 S7A 121.6(9) . .
C29A C28A S7A 109(3) . .
C28A C29A C30A 114(4) . .
C35 C30A C29A 101(6) . .
C35 S7A C28A 95(2) . .
C28 C29 C30 118(3) . .
C29 C28 S7 113(4) . .
C31 C30 C29 101(2) . .
C31 S7 C28 97.3(15) . .

loop_
_geom_bond_atom_site_label_1
_geom_bond_atom_site_label_2
_geom_bond_distance
_geom_bond_site_symmetry_2
Eu1 O6 2.347(5) .
Eu1 O2 2.353(5) .
Eu1 O4 2.356(5) .
Eu1 O5 2.363(5) .
Eu1 O7 2.385(5) .
Eu1 O3 2.405(5) .
Eu1 O1 2.447(4) .
Eu1 O1 2.470(4) 3_766
Eu1 Eu1 4.1858(11) 3_766
S4 C6 1.732(8) .
S4 C4 1.769(10) .
S2 C2 1.677(12) .
S2 C3 1.745(10) .
S1 C1 1.719(10) .
S1 C3 1.743(10) .
S3 C5 1.734(11) .
S3 C4 1.785(10) .
O1 N1 1.345(7) .
O1 Eu1 2.470(4) 3_766
S6 C20 1.666(13) .
S6 C23 1.690(10) .
O5 C26 1.277(9) .
S5 C12 1.574(15) .
S5 C15 1.669(11) .
O3 C18 1.263(9) .
O2 C16 1.257(9) .
N1 C11 1.331(9) .
N1 C10 1.346(10) .
O4 C24 1.256(9) .
O7 C34 1.279(10) .
O6 C32 1.265(10) .
C2 C1 1.349(14) .
C18 C17 1.391(11) .
C18 C19 1.505(12) .
C26 C25 1.358(11) .
C26 C27 1.515(12) .
C24 C25 1.423(12) .
C24 C23 1.469(11) .
C16 C17 1.404(12) .
C16 C15 1.482(11) .
C11 C7 1.396(10) .
C23 C22 1.563(13) .
F4 C27 1.296(12) .
C34 C33 1.396(14) .
C34 C35 1.487(16) .
C7 C8 1.321(12) .
C7 C6 1.478(12) .
C20 C21 1.336(18) .
F6 C27 1.271(10) .
C19 F3 1.265(11) .
C19 F1 1.303(12) .
C19 F2 1.306(13) .
C27 F5 1.316(12) .
C10 C9 1.389(12) .
C4 C3 1.322(13) .
C22 C21 1.547(15) .
C32 C33 1.403(14) .
C32 C31 1.520(15) .
C6 C5 1.344(13) .
C31 F9A 1.11(3) .
C31 F7A 1.22(2) .
C31 F8A 1.34(2) .
C31 C30 1.48(2) .
C31 S7 1.631(19) .
C14 C13 1.530(19) .
C14 C15 1.590(12) .
C9 C8 1.420(13) .
C12 C13 1.43(2) .
C35 F7 1.114(18) .
C35 F9 1.33(2) .
C35 F8 1.35(2) .
C35 C30A 1.39(5) .
C35 S7A 1.70(2) .
C28A C29A 1.42(9) .
C28A S7A 1.70(3) .
C29A C30A 1.65(10) .
C29 C28 1.10(5) .
C29 C30 1.64(5) .
C28 S7 1.69(3) .
